data_9005505
loop_
_publ_author_name
'Schingaro, E.'
'Scordari, F.'
'Capitanio, F.'
'Parodi, G.'
'Smith, D. C.'
'Mottana, A.'

_publ_section_title
;
 Crystal chemistry of kimzeyite from Anguillara, Mts. Sabatini, Italy
 Sample: AD collected with a point detector
;
_journal_name_full 'European Journal of Mineralogy'
_journal_page_first 749
_journal_page_last 759
_journal_paper_doi 10.1127/0935-1221/2001/0013-0749
_journal_volume 13
_journal_year 2001
_chemical_compound_source 'Anguillara, Mts. Sabatini, Italy'
_chemical_formula_sum 'Al0.81 Ba0.03 Ca2.97 Fe0.92 Mg0.11 O12 Si1.35 Ti0.68 Zr1.12'
_chemical_name_mineral Kimzeyite
_space_group_IT_number 230
_symmetry_space_group_name_Hall '-I 4bd 2c 3'
_symmetry_space_group_name_H-M 'I a -3 d'
_cell_angle_alpha 90
_cell_angle_beta 90
_cell_angle_gamma 90
_cell_formula_units_Z 8
_cell_length_a 12.397
_cell_length_b 12.397
_cell_length_c 12.397
_cell_volume 1905.240
_database_code_amcsd 0006892
_exptl_crystal_density_diffrn 3.930
_cod_original_cell_volume 1905.241
_cod_original_formula_sum '(Ca2.97 Ba.03) Mg.11 Zr1.12 Ti.68 Fe.92 Si1.35 Al.81 O12'
_cod_database_code 9005505

loop_
_space_group_symop_operation_xyz
x,y,z
1/2+x,1/2+y,1/2+z
z,1/2-x,1/2+y
1/2+z,-x,+y
-y,1/2+z,1/2-x
1/2-y,+z,-x
x,1/2-y,1/2+z
1/2+x,-y,+z
-z,1/2+x,1/2-y
1/2-z,+x,-y
y,1/2-z,1/2+x
1/2+y,-z,+x
-x,1/2+y,1/2-z
1/2-x,+y,-z
3/4+x,1/4-z,3/4-y
1/4+x,3/4-z,1/4-y
3/4-z,1/4+y,3/4+x
1/4-z,3/4+y,1/4+x
3/4+y,1/4-x,3/4-z
1/4+y,3/4-x,1/4-z
3/4-x,1/4+z,3/4+y
1/4-x,3/4+z,1/4+y
3/4+z,1/4-y,3/4-x
1/4+z,3/4-y,1/4-x
3/4-y,1/4+x,3/4+z
1/4-y,3/4+x,1/4+z
1/4+x,1/4+z,1/4+y
3/4+x,3/4+z,3/4+y
1/4-z,1/4-y,1/4-x
3/4-z,3/4-y,3/4-x
1/4+y,1/4+x,1/4+z
3/4+y,3/4+x,3/4+z
1/4-x,1/4-z,1/4-y
3/4-x,3/4-z,3/4-y
1/4+z,1/4+y,1/4+x
3/4+z,3/4+y,3/4+x
1/4-y,1/4-x,1/4-z
3/4-y,3/4-x,3/4-z
1/2+z,x,1/2-y
+z,1/2+x,-y
1/2-y,-z,1/2+x
-y,1/2-z,+x
1/2+x,y,1/2-z
+x,1/2+y,-z
1/2-z,-x,1/2+y
-z,1/2-x,+y
1/2+y,z,1/2-x
+y,1/2+z,-x
1/2-x,-y,1/2+z
-x,1/2-y,+z
1/2-z,1/2+x,y
-z,+x,1/2+y
1/2+y,1/2-z,-x
+y,-z,1/2-x
1/2-x,1/2+y,z
-x,+y,1/2+z
1/2+z,1/2-x,-y
+z,-x,1/2-y
1/2-y,1/2+z,x
-y,+z,1/2+x
1/2+x,1/2-y,-z
+x,-y,1/2-z
3/4-x,3/4+z,1/4-y
1/4-x,1/4+z,3/4-y
3/4+z,3/4-y,1/4+x
1/4+z,1/4-y,3/4+x
3/4-y,3/4+x,1/4-z
1/4-y,1/4+x,3/4-z
3/4+x,3/4-z,1/4+y
1/4+x,1/4-z,3/4+y
3/4-z,3/4+y,1/4-x
1/4-z,1/4+y,3/4-x
3/4+y,3/4-x,1/4+z
1/4+y,1/4-x,3/4+z
1/4-x,3/4-z,3/4+y
3/4-x,1/4-z,1/4+y
1/4+z,3/4+y,3/4-x
3/4+z,1/4+y,1/4-x
1/4-y,3/4-x,3/4+z
3/4-y,1/4-x,1/4+z
1/4+x,3/4+z,3/4-y
3/4+x,1/4+z,1/4-y
1/4-z,3/4-y,3/4+x
3/4-z,1/4-y,1/4+x
1/4+y,3/4+x,3/4-z
3/4+y,1/4+x,1/4-z
-z,-x,-y
1/2-z,1/2-x,1/2-y
y,z,x
1/2+y,1/2+z,1/2+x
-x,-y,-z
1/2-x,1/2-y,1/2-z
z,x,y
1/2+z,1/2+x,1/2+y
-y,-z,-x
1/2-y,1/2-z,1/2-x

loop_
_atom_site_aniso_label
_atom_site_aniso_U_11
_atom_site_aniso_U_22
_atom_site_aniso_U_33
_atom_site_aniso_U_12
_atom_site_aniso_U_13
_atom_site_aniso_U_23
Ca 0.00690 0.01160 0.01160 0.00000 0.00000 0.00280
Ba 0.00690 0.01160 0.01160 0.00000 0.00000 0.00280
Mg 0.00580 0.00580 0.00580 0.00050 0.00050 0.00050
Zr 0.00580 0.00580 0.00580 0.00050 0.00050 0.00050
Ti 0.00580 0.00580 0.00580 0.00050 0.00050 0.00050
Fe1 0.00580 0.00580 0.00580 0.00050 0.00050 0.00050
Si 0.00530 0.00700 0.00700 0.00000 0.00000 0.00000
Al 0.00530 0.00700 0.00700 0.00000 0.00000 0.00000
Fe2 0.00530 0.00700 0.00700 0.00000 0.00000 0.00000
O 0.01630 0.01030 0.00780 -0.00320 0.00250 -0.00150

loop_
_atom_site_label
_atom_site_fract_x
_atom_site_fract_y
_atom_site_fract_z
_atom_site_occupancy
_atom_site_U_iso_or_equiv
Ca 0.12500 0.00000 0.25000 0.99000 0.00960
Ba 0.12500 0.00000 0.25000 0.01000 0.00960
Mg 0.00000 0.00000 0.00000 0.05500 0.00580
Zr 0.00000 0.00000 0.00000 0.56000 0.00580
Ti 0.00000 0.00000 0.00000 0.34000 0.00580
Fe1 0.00000 0.00000 0.00000 0.04000 0.00580
Si 0.37500 0.00000 0.25000 0.45000 0.00640
Al 0.37500 0.00000 0.25000 0.27000 0.00640
Fe2 0.37500 0.00000 0.25000 0.28000 0.00640
O 0.03620 0.04990 0.65360 1.00000 0.01050

loop_
_cod_changelog_entry_id
_cod_changelog_entry_author
_cod_changelog_entry_date
_cod_changelog_entry_text
1
;cod-tools version 3.10.1
Id: cif_fix_AMCSD_atom_labels 10224 2024-08-07 11:09:31Z saulius
;
2024-08-07T19:39:28+03:00
;Changed the following '_atom_site_label' values:
the first duplicated label 'Fe'  converted to 'Fe1'
duplicated label 'Fe' at index 8 converted to 'Fe2'
;

loop_
_cod_related_entry_id
_cod_related_entry_database
_cod_related_entry_code
1 AMCSD 0006892
